data_7022931
loop_
_publ_author_name
'Ma, Ming-Li'
'Ji, Can'
'Zang, Shuang-Quan'

_publ_section_title
;
 Syntheses, structures, tunable emission and white light emitting Eu3+ and
 Tb3+ doped lanthanide metal-organic framework materials.
;
_journal_issue 29
_journal_name_full 'Dalton transactions (Cambridge, England : 2003)'
_journal_page_first 10579
_journal_page_last 10586
_journal_paper_doi 10.1039/c3dt50315a
_journal_volume 42
_journal_year 2013
_chemical_formula_moiety '2(C17 H8 O9 Tb), 2(C2 H8 N), H2 O, 4(H O0.50)'
_chemical_formula_sum 'C38 H38 N2 O21 Tb2'
_chemical_formula_weight 1176.54
_chemical_name_systematic
;

?

;
_space_group_IT_number 20
_symmetry_cell_setting orthorhombic
_symmetry_space_group_name_Hall 'C 2c 2'
_symmetry_space_group_name_H-M 'C 2 2 21'
_atom_sites_solution_hydrogens geom
_atom_sites_solution_primary direct
_atom_sites_solution_secondary difmap
_audit_creation_method SHELXL-97
_cell_angle_alpha 90.00
_cell_angle_beta 90.00
_cell_angle_gamma 90.00
_cell_formula_units_Z 4
_cell_length_a 14.6702(6)
_cell_length_b 16.3686(5)
_cell_length_c 16.5747(7)
_cell_measurement_reflns_used 3674
_cell_measurement_temperature 296(2)
_cell_measurement_theta_max 29.3015
_cell_measurement_theta_min 3.0308
_cell_volume 3980.1(3)
_computing_cell_refinement 'Bruker FRAMBO'
_computing_data_collection 'Bruker FRAMBO'
_computing_data_reduction 'Bruker SAINT'
_computing_molecular_graphics 'Bruker SHELXTL'
_computing_publication_material 'Bruker SHELXTL'
_computing_structure_refinement 'SHELXL-97 (Sheldrick, 1997)'
_computing_structure_solution 'SHELXS-97 (Sheldrick, 1990)'
_diffrn_ambient_temperature 296(2)
_diffrn_measured_fraction_theta_full 0.996
_diffrn_measured_fraction_theta_max 0.996
_diffrn_measurement_device_type 'multiwire proportional'
_diffrn_measurement_method 'phi and omega scans'
_diffrn_radiation_monochromator graphite
_diffrn_radiation_source 'fine-focus sealed tube'
_diffrn_radiation_type MoK\a
_diffrn_radiation_wavelength 0.71073
_diffrn_reflns_av_R_equivalents 0.0359
_diffrn_reflns_av_unetI/netI 0.0540
_diffrn_reflns_limit_h_max 15
_diffrn_reflns_limit_h_min -17
_diffrn_reflns_limit_k_max 19
_diffrn_reflns_limit_k_min -15
_diffrn_reflns_limit_l_max 19
_diffrn_reflns_limit_l_min -17
_diffrn_reflns_number 7432
_diffrn_reflns_theta_full 24.99
_diffrn_reflns_theta_max 24.99
_diffrn_reflns_theta_min 3.50
_exptl_absorpt_coefficient_mu 3.616
_exptl_absorpt_correction_T_max 0.5466
_exptl_absorpt_correction_T_min 0.5172
_exptl_absorpt_correction_type multi-scan
_exptl_absorpt_process_details 'SADABS (Bruker, 2005)'
_exptl_crystal_colour colourless
_exptl_crystal_density_diffrn 1.963
_exptl_crystal_density_method 'not measured'
_exptl_crystal_description prism
_exptl_crystal_F_000 2312
_exptl_crystal_size_max 0.21
_exptl_crystal_size_mid 0.20
_exptl_crystal_size_min 0.19
_refine_diff_density_max 1.661
_refine_diff_density_min -1.715
_refine_diff_density_rms 0.191
_refine_ls_abs_structure_details 'Flack H D (1983), Acta Cryst. A39, 876-881'
_refine_ls_abs_structure_Flack 0.00(4)
_refine_ls_extinction_method none
_refine_ls_goodness_of_fit_ref 1.098
_refine_ls_hydrogen_treatment constr
_refine_ls_matrix_type full
_refine_ls_number_parameters 278
_refine_ls_number_reflns 3497
_refine_ls_number_restraints 378
_refine_ls_restrained_S_all 1.110
_refine_ls_R_factor_all 0.0565
_refine_ls_R_factor_gt 0.0528
_refine_ls_shift/su_max 0.001
_refine_ls_shift/su_mean 0.000
_refine_ls_structure_factor_coef Fsqd
_refine_ls_weighting_details 'calc w=1/[\s^2^(Fo^2^)+(0.0607P)^2^+67.6768P] where P=(Fo^2^+2Fc^2^)/3'
_refine_ls_weighting_scheme calc
_refine_ls_wR_factor_gt 0.1276
_refine_ls_wR_factor_ref 0.1301
_reflns_number_gt 3292
_reflns_number_total 3497
_reflns_threshold_expression >2sigma(I)
_cod_data_source_file c3dt50315a.txt
_cod_data_source_block b
_cod_depositor_comments
;
The following automatic conversions were performed:

'_symmetry_cell_setting' value 'Orthorhombic' changed to
'orthorhombic' according to
/home/saulius/struct/CIF-dictionaries/cif_core.dic dictionary named
'cif_core.dic' version 2.4.2 from 2011-04-26.

Automatic conversion script
Id: cif_fix_values 1891 2012-01-12 08:04:46Z andrius 
;
_cod_database_code 7022931

loop_
_symmetry_equiv_pos_as_xyz
'x, y, z'
'-x, -y, z+1/2'
'x, -y, -z'
'-x, y, -z+1/2'
'x+1/2, y+1/2, z'
'-x+1/2, -y+1/2, z+1/2'
'x+1/2, -y+1/2, -z'
'-x+1/2, y+1/2, -z+1/2'

loop_
_atom_site_label
_atom_site_type_symbol
_atom_site_fract_x
_atom_site_fract_y
_atom_site_fract_z
_atom_site_U_iso_or_equiv
_atom_site_adp_type
_atom_site_occupancy
_atom_site_symmetry_multiplicity
_atom_site_calc_flag
_atom_site_refinement_flags
_atom_site_disorder_assembly
_atom_site_disorder_group
Tb1 Tb 0.66159(5) 0.0000 0.5000 0.0209(2) Uani 1 2 d SU . .
Tb2 Tb 0.5000 -0.16773(4) 0.7500 0.0214(2) Uani 1 2 d SU . .
O1 O 0.7622(8) 0.1166(7) 0.5348(7) 0.0481(19) Uani 1 1 d U . .
O2 O 0.7735(7) 0.0716(7) 0.4162(7) 0.0479(19) Uani 1 1 d U . .
O3 O 0.9574(6) 0.3571(5) 0.6154(5) 0.0284(19) Uani 1 1 d U . .
O4 O 1.0552(8) 0.4031(7) 0.5241(5) 0.054(3) Uani 1 1 d U . .
O5 O 0.6016(9) -0.0678(6) 0.7225(6) 0.054(3) Uani 1 1 d U . .
O6 O 0.6311(6) 0.0347(5) 0.6344(5) 0.0303(19) Uani 1 1 d U . .
O7 O 0.8590(7) 0.2533(7) 0.7234(6) 0.052(3) Uani 1 1 d U . .
O8 O 0.9340(9) 0.2206(8) 0.8307(7) 0.070(4) Uani 1 1 d U . .
O9 O 0.9652(10) 0.2663(10) 0.2620(10) 0.076(4) Uani 0.50 1 d PU A -1
C9' C 0.9652(10) 0.2663(10) 0.2620(10) 0.076(4) Uani 0.50 1 d PU A -1
H9'A H 0.9377 0.3145 0.2396 0.092 Uiso 0.50 1 d PR A -1
H9'B H 0.9398 0.2256 0.2393 0.092 Uiso 0.50 1 d PR A -1
N1 N 0.7144(17) 0.2946(14) 0.6403(16) 0.144 Uani 1 1 d DU . .
H1A H 0.7703 0.2882 0.6285 0.173 Uiso 1 1 d R . .
H1B H 0.7028 0.2664 0.6858 0.173 Uiso 1 1 d R . .
O1W O 0.5000 0.469(4) 0.7500 0.165 Uani 0.50 2 d SPU . .
H1WB H 0.4747 0.4946 0.7116 0.248 Uiso 0.50 1 d PR . .
O2W O 0.9528(14) 0.0652(16) 0.6255(19) 0.195(12) Uani 1 1 d . . .
H2WD H 0.8969 0.0786 0.6216 0.292 Uiso 1 1 d R . .
H2WA H 0.9843 0.1070 0.6378 0.292 Uiso 1 1 d R . .
O3W O 0.036(4) 0.0000 0.5000 0.153 Uani 0.50 2 d SPU . .
H3WB H 0.0125 0.0210 0.5421 0.230 Uiso 0.50 1 d PR . .
C1 C 0.7973(9) 0.1203(11) 0.4662(10) 0.046(3) Uani 1 1 d U . .
C2 C 0.9926(11) 0.3587(7) 0.5462(7) 0.030(2) Uani 1 1 d U . .
C3 C 0.8540(11) 0.1900(9) 0.4453(8) 0.043(3) Uani 1 1 d U . .
C4 C 0.8901(8) 0.2419(8) 0.5058(10) 0.033(3) Uani 1 1 d U . .
H4 H 0.8752 0.2339 0.5579 0.040 Uiso 1 1 d R . .
C5 C 0.9508(8) 0.3049(7) 0.4846(7) 0.028(2) Uani 1 1 d U . .
C6 C 0.9748(10) 0.3144(9) 0.4039(9) 0.045(3) Uani 1 1 d U A .
H6 H 1.0109 0.3490 0.3920 0.054 Uiso 1 1 d R . .
C7 C 0.9392(12) 0.2652(11) 0.3434(10) 0.054(3) Uani 1 1 d U . .
C8 C 0.8766(12) 0.2052(12) 0.3647(9) 0.063(5) Uani 1 1 d U A .
H8 H 0.8491 0.1744 0.3244 0.075 Uiso 1 1 calc R . .
C9 C 0.6355(8) 0.0015(10) 0.7028(6) 0.033(2) Uani 1 1 d U . .
C10 C 0.8713(10) 0.2057(8) 0.7848(8) 0.035(3) Uani 1 1 d U . .
C11 C 0.6873(8) 0.0456(7) 0.7680(7) 0.031(2) Uani 1 1 d U . .
C12 C 0.6789(11) 0.0208(9) 0.8463(10) 0.052(3) Uani 1 1 d U B .
H12 H 0.6399 -0.0221 0.8593 0.062 Uiso 1 1 calc R . .
C13 C 0.7287(13) 0.0597(12) 0.9071(12) 0.062(3) Uani 1 1 d U . .
C14 C 0.7845(11) 0.1211(10) 0.8878(11) 0.050(3) Uani 1 1 d U B .
H14 H 0.8111 0.1445 0.9231 0.061 Uiso 1 1 d R . .
C15 C 0.8003(10) 0.1444(8) 0.8058(8) 0.038(3) Uani 1 1 d U . .
C16 C 0.7466(8) 0.1078(7) 0.7479(11) 0.034(2) Uani 1 1 d U B .
H16 H 0.7504 0.1253 0.6946 0.041 Uiso 1 1 calc R . .
O10 O 0.7339(10) 0.0307(8) 0.9869(10) 0.070(3) Uani 0.50 1 d PU B -1
C10' C 0.7339(10) 0.0307(8) 0.9869(10) 0.070(3) Uani 0.50 1 d PU B -1
H10A H 0.6833 0.0564 1.0133 0.085 Uiso 0.50 1 d PR B -1
H10B H 0.7872 0.0384 0.9941 0.085 Uiso 0.50 1 d PR B -1
C17 C 0.681(2) 0.3776(16) 0.659(2) 0.156(5) Uani 1 1 d DU . .
H17A H 0.7017 0.3932 0.7120 0.235 Uiso 1 1 d R . .
H17B H 0.6153 0.3779 0.6585 0.235 Uiso 1 1 d R . .
H17C H 0.7034 0.4156 0.6201 0.235 Uiso 1 1 d R . .
C18 C 0.660(2) 0.264(2) 0.5718(19) 0.159(5) Uani 1 1 d DU . .
H18A H 0.6076 0.2489 0.5888 0.238 Uiso 1 1 d R . .
H18B H 0.6902 0.2181 0.5476 0.238 Uiso 1 1 d R . .
H18C H 0.6533 0.3015 0.5369 0.238 Uiso 1 1 d R . .

loop_
_atom_site_aniso_label
_atom_site_aniso_U_11
_atom_site_aniso_U_22
_atom_site_aniso_U_33
_atom_site_aniso_U_23
_atom_site_aniso_U_13
_atom_site_aniso_U_12
Tb1 0.0257(4) 0.0222(4) 0.0150(4) -0.0010(3) 0.000 0.000
Tb2 0.0282(4) 0.0214(4) 0.0145(4) 0.000 -0.0006(3) 0.000
O1 0.051(3) 0.047(2) 0.047(2) -0.0038(19) 0.0011(18) -0.0155(18)
O2 0.048(2) 0.049(3) 0.047(2) 0.0016(18) 0.0101(18) -0.0108(18)
O3 0.038(5) 0.033(5) 0.014(4) 0.002(3) 0.000(3) -0.009(4)
O4 0.076(7) 0.065(7) 0.020(5) -0.008(4) 0.012(4) -0.046(6)
O5 0.090(8) 0.045(6) 0.026(5) 0.010(4) -0.014(5) -0.041(5)
O6 0.051(5) 0.027(4) 0.013(4) 0.002(3) -0.001(3) 0.005(4)
O7 0.055(7) 0.065(7) 0.037(6) 0.029(5) -0.008(4) -0.027(5)
O8 0.085(8) 0.073(8) 0.051(7) 0.033(6) -0.026(6) -0.051(7)
O9 0.074(6) 0.094(6) 0.061(4) -0.008(4) 0.010(4) -0.026(4)
C9' 0.074(6) 0.094(6) 0.061(4) -0.008(4) 0.010(4) -0.026(4)
N1 0.144 0.144 0.144 0.002 0.002 0.001
O1W 0.159 0.158 0.179 0.000 0.000 0.000
O2W 0.109(16) 0.22(3) 0.25(3) -0.11(2) -0.087(19) 0.009(16)
O3W 0.150 0.150 0.160 0.000 0.000 0.000
C1 0.024(7) 0.066(9) 0.050(5) -0.014(6) 0.002(5) -0.022(6)
C2 0.042(7) 0.020(5) 0.028(5) 0.010(4) 0.000(5) -0.007(5)
C3 0.054(8) 0.054(8) 0.021(6) -0.008(5) 0.002(5) -0.016(6)
C4 0.044(6) 0.043(6) 0.013(5) -0.003(5) -0.003(6) -0.013(5)
C5 0.028(3) 0.028(3) 0.027(3) 0.0009(19) -0.0001(19) 0.0000(19)
C6 0.045(3) 0.046(3) 0.044(3) 0.001(2) 0.001(2) -0.005(2)
C7 0.055(4) 0.056(4) 0.052(3) -0.001(2) 0.002(2) -0.004(2)
C8 0.071(10) 0.091(11) 0.025(6) -0.029(7) 0.012(7) -0.037(8)
C9 0.048(6) 0.033(6) 0.019(4) 0.007(5) 0.001(4) -0.013(6)
C10 0.057(8) 0.024(6) 0.025(6) 0.009(5) -0.017(5) -0.008(5)
C11 0.031(3) 0.031(3) 0.030(3) 0.0005(19) -0.0005(19) -0.0012(19)
C12 0.053(3) 0.052(4) 0.050(3) 0.000(2) 0.002(2) -0.004(2)
C13 0.062(4) 0.062(3) 0.062(3) -0.001(2) 0.000(2) -0.004(2)
C14 0.051(3) 0.052(3) 0.048(3) 0.000(2) -0.001(2) -0.003(2)
C15 0.045(7) 0.039(7) 0.029(6) 0.005(5) -0.010(5) -0.009(5)
C16 0.041(6) 0.030(6) 0.030(5) -0.004(7) 0.001(6) -0.007(4)
O10 0.073(3) 0.070(3) 0.068(3) 0.0022(14) -0.0006(15) -0.0038(14)
C10' 0.073(3) 0.070(3) 0.068(3) 0.0022(14) -0.0006(15) -0.0038(14)
C17 0.159(7) 0.149(4) 0.161(7) -0.005(5) 0.002(5) 0.003(5)
C18 0.159(7) 0.161(7) 0.156(6) -0.005(5) -0.005(5) -0.005(5)

loop_
_atom_type_symbol
_atom_type_description
_atom_type_scat_dispersion_real
_atom_type_scat_dispersion_imag
_atom_type_scat_source
C C 0.0033 0.0016 'International Tables Vol C Tables 4.2.6.8 and 6.1.1.4'
H H 0.0000 0.0000 'International Tables Vol C Tables 4.2.6.8 and 6.1.1.4'
N N 0.0061 0.0033 'International Tables Vol C Tables 4.2.6.8 and 6.1.1.4'
O O 0.0106 0.0060 'International Tables Vol C Tables 4.2.6.8 and 6.1.1.4'
Tb Tb -0.1723 4.1537 'International Tables Vol C Tables 4.2.6.8 and 6.1.1.4'

loop_
_geom_angle_atom_site_label_1
_geom_angle_atom_site_label_2
_geom_angle_atom_site_label_3
_geom_angle
_geom_angle_site_symmetry_1
_geom_angle_site_symmetry_3
O4 Tb1 O4 92.7(7) 7_456 5_445
O4 Tb1 O6 82.5(3) 7_456 3_556
O4 Tb1 O6 82.3(3) 5_445 3_556
O4 Tb1 O6 82.3(3) 7_456 .
O4 Tb1 O6 82.5(3) 5_445 .
O6 Tb1 O6 157.9(5) 3_556 .
O4 Tb1 O2 91.5(4) 7_456 .
O4 Tb1 O2 154.0(3) 5_445 .
O6 Tb1 O2 72.8(3) 3_556 .
O6 Tb1 O2 123.5(3) . .
O4 Tb1 O2 154.0(3) 7_456 3_556
O4 Tb1 O2 91.5(4) 5_445 3_556
O6 Tb1 O2 123.5(3) 3_556 3_556
O6 Tb1 O2 72.8(3) . 3_556
O2 Tb1 O2 95.8(6) . 3_556
O4 Tb1 O1 84.9(4) 7_456 .
O4 Tb1 O1 155.4(3) 5_445 .
O6 Tb1 O1 121.4(3) 3_556 .
O6 Tb1 O1 72.9(3) . .
O2 Tb1 O1 50.6(4) . .
O2 Tb1 O1 80.7(4) 3_556 .
O4 Tb1 O1 155.4(3) 7_456 3_556
O4 Tb1 O1 84.9(4) 5_445 3_556
O6 Tb1 O1 72.9(3) 3_556 3_556
O6 Tb1 O1 121.4(3) . 3_556
O2 Tb1 O1 80.7(4) . 3_556
O2 Tb1 O1 50.6(4) 3_556 3_556
O1 Tb1 O1 107.0(6) . 3_556
O4 Tb1 C1 178.6(4) 7_456 3_556
O4 Tb1 C1 87.8(5) 5_445 3_556
O6 Tb1 C1 98.8(4) 3_556 3_556
O6 Tb1 C1 96.5(4) . 3_556
O2 Tb1 C1 88.5(4) . 3_556
O2 Tb1 C1 24.7(4) 3_556 3_556
O1 Tb1 C1 94.0(4) . 3_556
O1 Tb1 C1 25.9(4) 3_556 3_556
O5 Tb2 O5 87.3(7) . 4_656
O5 Tb2 O3 83.8(3) . 8_646
O5 Tb2 O3 81.9(3) 4_656 8_646
O5 Tb2 O3 81.9(3) . 5_445
O5 Tb2 O3 83.8(3) 4_656 5_445
O3 Tb2 O3 160.1(4) 8_646 5_445
O5 Tb2 O8 99.7(5) . 8_646
O5 Tb2 O8 155.0(4) 4_656 8_646
O3 Tb2 O8 122.6(3) 8_646 8_646
O3 Tb2 O8 73.6(3) 5_445 8_646
O5 Tb2 O8 155.0(4) . 5_445
O5 Tb2 O8 99.7(5) 4_656 5_445
O3 Tb2 O8 73.6(3) 8_646 5_445
O3 Tb2 O8 122.6(3) 5_445 5_445
O8 Tb2 O8 84.2(7) 8_646 5_445
O5 Tb2 O7 82.1(4) . 8_646
O5 Tb2 O7 153.2(3) 4_656 8_646
O3 Tb2 O7 72.5(3) 8_646 8_646
O3 Tb2 O7 118.7(3) 5_445 8_646
O8 Tb2 O7 51.8(3) 8_646 8_646
O8 Tb2 O7 81.1(5) 5_445 8_646
O5 Tb2 O7 153.2(3) . 5_445
O5 Tb2 O7 82.1(4) 4_656 5_445
O3 Tb2 O7 118.7(3) 8_646 5_445
O3 Tb2 O7 72.5(3) 5_445 5_445
O8 Tb2 O7 81.1(5) 8_646 5_445
O8 Tb2 O7 51.8(3) 5_445 5_445
O7 Tb2 O7 117.1(6) 8_646 5_445
O5 Tb2 C10 92.8(4) . 8_646
O5 Tb2 C10 180.0(6) 4_656 8_646
O3 Tb2 C10 98.1(3) 8_646 8_646
O3 Tb2 C10 96.3(3) 5_445 8_646
O8 Tb2 C10 25.0(4) 8_646 8_646
O8 Tb2 C10 80.3(5) 5_445 8_646
O7 Tb2 C10 26.8(3) 8_646 8_646
O7 Tb2 C10 97.9(4) 5_445 8_646
O5 Tb2 C10 180.0(6) . 5_445
O5 Tb2 C10 92.8(4) 4_656 5_445
O3 Tb2 C10 96.3(3) 8_646 5_445
O3 Tb2 C10 98.1(3) 5_445 5_445
O8 Tb2 C10 80.3(5) 8_646 5_445
O8 Tb2 C10 25.0(4) 5_445 5_445
O7 Tb2 C10 97.9(4) 8_646 5_445
O7 Tb2 C10 26.8(3) 5_445 5_445
C10 Tb2 C10 87.2(6) 8_646 5_445
C1 O1 Tb1 94.0(9) . .
C1 O2 Tb1 97.0(9) . .
C2 O3 Tb2 139.4(9) . 5
C2 O4 Tb1 170.0(10) . 5
C9 O5 Tb2 161.5(11) . .
C9 O6 Tb1 138.0(9) . .
C10 O7 Tb2 93.3(8) . 5
C10 O8 Tb2 96.1(9) . 5
C7 O9 H9'A 105.5 . .
C7 O9 H9'B 107.3 . .
H9'A O9 H9'B 106.7 . .
C18 N1 C17 107(3) . .
C18 N1 H1A 107.7 . .
C17 N1 H1A 119.0 . .
C18 N1 H1B 111.5 . .
C17 N1 H1B 103.2 . .
H1A N1 H1B 108.2 . .
H2WA O2W H2WD 109.5 . .
H2WA O2W H2WA 0.0 . .
H2WD O2W H2WA 109.5 . .
O2 C1 O1 118.4(14) . .
O2 C1 C3 121.5(14) . .
O1 C1 C3 119.3(14) . .
O4 C2 O3 126.3(11) . .
O4 C2 C5 117.1(11) . .
O3 C2 C5 116.6(11) . .
C8 C3 C4 118.7(14) . .
C8 C3 C1 120.2(13) . .
C4 C3 C1 121.0(13) . .
C5 C4 C3 119.9(14) . .
C5 C4 H4 120.0 . .
C3 C4 H4 120.1 . .
C6 C5 C4 118.9(12) . .
C6 C5 C2 119.4(11) . .
C4 C5 C2 121.6(12) . .
C7 C6 C5 122.2(14) . .
C7 C6 H6 118.8 . .
C5 C6 H6 118.9 . .
C6 C7 C8 118.4(15) . .
C6 C7 O9 125.8(15) . .
C8 C7 O9 115.7(15) . .
C7 C8 C3 121.7(14) . .
C7 C8 H8 119.2 . .
C3 C8 H8 119.2 . .
O6 C9 O5 126.2(12) . .
O6 C9 C11 117.8(12) . .
O5 C9 C11 115.9(10) . .
O8 C10 O7 118.4(13) . .
O8 C10 C15 121.2(12) . .
O7 C10 C15 119.4(12) . .
O8 C10 Tb2 58.8(7) . 5
O7 C10 Tb2 59.9(7) . 5
C15 C10 Tb2 175.8(11) . 5
C12 C11 C16 120.4(13) . .
C12 C11 C9 119.7(12) . .
C16 C11 C9 119.9(12) . .
C11 C12 C13 120.2(15) . .
C11 C12 H12 119.9 . .
C13 C12 H12 119.9 . .
C14 C13 C12 119.4(17) . .
C14 C13 O10 116.5(17) . .
C12 C13 O10 123.5(16) . .
C13 C14 C15 121.8(16) . .
C13 C14 H14 119.0 . .
C15 C14 H14 119.1 . .
C16 C15 C14 116.9(13) . .
C16 C15 C10 122.0(12) . .
C14 C15 C10 121.0(12) . .
C15 C16 C11 120.9(15) . .
C15 C16 H16 119.6 . .
C11 C16 H16 119.6 . .
C13 O10 H10A 103.8 . .
C13 O10 H10B 98.0 . .
H10A O10 H10B 128.2 . .
N1 C17 H17A 109.3 . .
N1 C17 H17B 109.6 . .
H17A C17 H17B 109.5 . .
N1 C17 H17C 109.5 . .
H17A C17 H17C 109.5 . .
H17B C17 H17C 109.5 . .
N1 C18 H18A 109.3 . .
N1 C18 H18B 109.5 . .
H18A C18 H18B 109.5 . .
N1 C18 H18C 109.6 . .
H18A C18 H18C 109.5 . .
H18B C18 H18C 109.5 . .

loop_
_geom_bond_atom_site_label_1
_geom_bond_atom_site_label_2
_geom_bond_distance
_geom_bond_site_symmetry_2
Tb1 O4 2.261(10) 7_456
Tb1 O4 2.261(10) 5_445
Tb1 O6 2.342(8) 3_556
Tb1 O6 2.342(8) .
Tb1 O2 2.448(10) .
Tb1 O2 2.448(10) 3_556
Tb1 O1 2.481(10) .
Tb1 O1 2.481(10) 3_556
Tb1 C1 2.855(14) 3_556
Tb2 O5 2.259(10) .
Tb2 O5 2.259(10) 4_656
Tb2 O3 2.353(8) 8_646
Tb2 O3 2.353(8) 5_445
Tb2 O8 2.463(10) 8_646
Tb2 O8 2.463(10) 5_445
Tb2 O7 2.479(10) 8_646
Tb2 O7 2.479(10) 5_445
Tb2 C10 2.862(14) 8_646
Tb2 C10 2.862(14) 5_445
O1 C1 1.251(17) .
O2 C1 1.201(18) .
O3 C2 1.257(15) .
O3 Tb2 2.353(8) 5
O4 C2 1.228(16) .
O4 Tb1 2.261(10) 5
O5 C9 1.281(17) .
O6 C9 1.258(14) .
O7 C10 1.294(15) .
O7 Tb2 2.479(10) 5
O8 C10 1.218(17) .
O8 Tb2 2.463(10) 5
O9 C7 1.40(2) .
O9 H9'A 0.9600 .
O9 H9'B 0.8500 .
N1 C18 1.480(2) .
N1 C17 1.480(2) .
N1 H1A 0.8500 .
N1 H1B 0.9001 .
O1W H1WB 0.8501 .
O2W H2WA 0.8507 .
O2W H2WD 0.8503 .
O2W H2WA 0.8507 .
O3W H3WB 0.8500 .
C1 C3 1.45(2) .
C2 C5 1.482(17) .
C3 C8 1.40(2) .
C3 C4 1.417(19) .
C4 C5 1.407(17) .
C4 H4 0.9001 .
C5 C6 1.392(18) .
C6 C7 1.39(2) .
C6 H6 0.8001 .
C7 C8 1.39(2) .
C8 H8 0.9300 .
C9 C11 1.505(17) .
C10 C15 1.487(19) .
C10 Tb2 2.862(14) 5
C11 C12 1.366(19) .
C11 C16 1.381(17) .
C12 C13 1.40(2) .
C12 H12 0.9300 .
C13 C14 1.33(2) .
C13 O10 1.41(2) .
C14 C15 1.43(2) .
C14 H14 0.8003 .
C15 C16 1.38(2) .
C16 H16 0.9300 .
O10 H10A 0.9599 .
O10 H10B 0.8001 .
C17 H17A 0.9599 .
C17 H17B 0.9600 .
C17 H17C 0.9600 .
C18 H18A 0.8500 .
C18 H18B 0.9599 .
C18 H18C 0.8500 .

loop_
_geom_hbond_atom_site_label_D
_geom_hbond_atom_site_label_H
_geom_hbond_atom_site_label_A
_geom_hbond_distance_DH
_geom_hbond_distance_HA
_geom_hbond_distance_DA
_geom_hbond_angle_DHA
_geom_hbond_site_symmetry_A
O3W H3WB O2W 0.85 1.79 2.64(4) 174.3 1_455
O2W H2WA O8 0.85 2.27 3.12(3) 178.7 4_756
O2W H2WD O1 0.85 2.52 3.28(2) 149.5 .
O1W H1WB O2W 0.85 1.86 2.69(5) 163.3 5_455
N1 H1A O7 0.85 2.12 2.62(3) 117.0 .

loop_
_geom_torsion_atom_site_label_1
_geom_torsion_atom_site_label_2
_geom_torsion_atom_site_label_3
_geom_torsion_atom_site_label_4
_geom_torsion
_geom_torsion_site_symmetry_1
O4 Tb1 O1 C1 -95.6(10) 7_456
O4 Tb1 O1 C1 179.0(12) 5_445
O6 Tb1 O1 C1 -17.5(11) 3_556
O6 Tb1 O1 C1 -179.1(11) .
O2 Tb1 O1 C1 0.6(10) .
O2 Tb1 O1 C1 106.2(11) 3_556
O1 Tb1 O1 C1 62.5(10) 3_556
C1 Tb1 O1 C1 85.4(12) 3_556
O4 Tb1 O2 C1 81.5(11) 7_456
O4 Tb1 O2 C1 -179.1(12) 5_445
O6 Tb1 O2 C1 163.2(11) 3_556
O6 Tb1 O2 C1 -0.3(12) .
O2 Tb1 O2 C1 -73.5(10) 3_556
O1 Tb1 O2 C1 -0.6(10) .
O1 Tb1 O2 C1 -121.9(11) 3_556
C1 Tb1 O2 C1 -97.1(12) 3_556
O5 Tb2 O5 C9 -24(3) 4_656
O3 Tb2 O5 C9 -106(3) 8_646
O3 Tb2 O5 C9 60(3) 5_445
O8 Tb2 O5 C9 132(3) 8_646
O8 Tb2 O5 C9 -131(3) 5_445
O7 Tb2 O5 C9 -179(3) 8_646
O7 Tb2 O5 C9 42(3) 5_445
C10 Tb2 O5 C9 156(3) 8_646
C10 Tb2 O5 C9 115(100) 5_445
O4 Tb1 O6 C9 154.1(13) 7_456
O4 Tb1 O6 C9 60.3(13) 5_445
O6 Tb1 O6 C9 107.1(12) 3_556
O2 Tb1 O6 C9 -119.2(12) .
O2 Tb1 O6 C9 -33.7(12) 3_556
O1 Tb1 O6 C9 -118.9(13) .
O1 Tb1 O6 C9 -19.1(14) 3_556
C1 Tb1 O6 C9 -26.7(13) 3_556
Tb1 O2 C1 O1 1.1(17) .
Tb1 O2 C1 C3 -169.0(14) .
Tb1 O1 C1 O2 -1.1(17) .
Tb1 O1 C1 C3 169.3(13) .
Tb1 O4 C2 O3 -28(7) 5
Tb1 O4 C2 C5 149(6) 5
Tb2 O3 C2 O4 -59.9(19) 5
Tb2 O3 C2 C5 123.6(12) 5
O2 C1 C3 C8 5(3) .
O1 C1 C3 C8 -165.3(16) .
O2 C1 C3 C4 -172.9(15) .
O1 C1 C3 C4 17(2) .
C8 C3 C4 C5 -3(2) .
C1 C3 C4 C5 174.7(13) .
C3 C4 C5 C6 -0.5(19) .
C3 C4 C5 C2 -177.9(13) .
O4 C2 C5 C6 -8.6(19) .
O3 C2 C5 C6 168.2(12) .
O4 C2 C5 C4 168.8(13) .
O3 C2 C5 C4 -14.4(18) .
C4 C5 C6 C7 2(2) .
C2 C5 C6 C7 179.0(14) .
C5 C6 C7 C8 1(3) .
C5 C6 C7 O9 -174.5(15) .
C6 C7 C8 C3 -4(3) .
O9 C7 C8 C3 171.4(17) .
C4 C3 C8 C7 5(3) .
C1 C3 C8 C7 -172.2(18) .
Tb1 O6 C9 O5 -51(2) .
Tb1 O6 C9 C11 126.9(12) .
Tb2 O5 C9 O6 -67(3) .
Tb2 O5 C9 C11 115(2) .
Tb2 O8 C10 O7 -6.4(17) 5
Tb2 O8 C10 C15 -175.1(12) 5
Tb2 O7 C10 O8 6.3(17) 5
Tb2 O7 C10 C15 175.3(12) 5
O6 C9 C11 C12 167.0(13) .
O5 C9 C11 C12 -14.6(19) .
O6 C9 C11 C16 -16.4(18) .
O5 C9 C11 C16 162.0(13) .
C16 C11 C12 C13 2(2) .
C9 C11 C12 C13 178.2(14) .
C11 C12 C13 C14 0(3) .
C11 C12 C13 O10 -170.6(16) .
C12 C13 C14 C15 -5(3) .
O10 C13 C14 C15 166.3(15) .
C13 C14 C15 C16 8(2) .
C13 C14 C15 C10 -172.1(16) .
O8 C10 C15 C16 -159.4(16) .
O7 C10 C15 C16 32(2) .
Tb2 C10 C15 C16 111(12) 5
O8 C10 C15 C14 21(2) .
O7 C10 C15 C14 -147.8(14) .
Tb2 C10 C15 C14 -68(13) 5
C14 C15 C16 C11 -7(2) .
C10 C15 C16 C11 173.7(13) .
C12 C11 C16 C15 2(2) .
C9 C11 C16 C15 -174.6(12) .
